data_7111115
loop_
_publ_author_name
'Cascales, Concepci\'on'
'Gutierrez-Puebla, Enrique'
'Iglesias, Marta'
'Monge, M. Angeles'
'Ruiz-Valero, Caridad'
'Snejko, Natalia'

_publ_section_title
;
 Ge8O16[(OH)&#x2212;(MeNH3)+(MeNH2)]: one OH-templated germanium zeotype
;
_journal_issue 21
_journal_name_full 'Chemical Communications'
_journal_page_first 2145
_journal_paper_doi 10.1039/b007054h
_journal_year 2000
_chemical_formula_sum 'C2 H12 Ge8 N2 O17'
_chemical_formula_weight 916.86
_chemical_name_systematic
; 
? 
;
_space_group_IT_number 4
_symmetry_space_group_name_Hall 'P 2yb'
_symmetry_space_group_name_H-M 'P 1 21 1'
_atom_sites_solution_hydrogens geom
_atom_sites_solution_primary direct
_atom_sites_solution_secondary difmap
_audit_creation_method SHELXL
_cell_angle_alpha 90.00
_cell_angle_beta 120.006(2)
_cell_angle_gamma 90.00
_cell_formula_units_Z 2
_cell_length_a 7.4933(8)
_cell_length_b 19.145(2)
_cell_length_c 7.4944(8)
_cell_measurement_temperature 296(2)
_cell_volume 931.04(17)
_computing_structure_refinement 'SHELXL-93 (Sheldrick, 1993)'
_computing_structure_solution 'SHELXS-86 (Sheldrick, 1990)'
_diffrn_ambient_temperature 296(2)
_diffrn_radiation_monochromator graphite
_diffrn_radiation_source 'fine-focus sealed tube'
_diffrn_radiation_type MoK\a
_diffrn_radiation_wavelength 0.71073
_diffrn_reflns_av_R_equivalents 0.0563
_diffrn_reflns_av_sigmaI/netI 0.1212
_diffrn_reflns_limit_h_max 11
_diffrn_reflns_limit_h_min -7
_diffrn_reflns_limit_k_max 28
_diffrn_reflns_limit_k_min -28
_diffrn_reflns_limit_l_max 8
_diffrn_reflns_limit_l_min -11
_diffrn_reflns_number 8132
_diffrn_reflns_theta_max 32.36
_diffrn_reflns_theta_min 3.14
_exptl_absorpt_coefficient_mu 12.817
_exptl_crystal_density_diffrn 3.271
_exptl_crystal_F_000 860
_refine_diff_density_max 1.839
_refine_diff_density_min -1.941
_refine_diff_density_rms 0.296
_refine_ls_abs_structure_details 'Flack H D (1983), Acta Cryst. A39, 876-881'
_refine_ls_abs_structure_Flack 0.48(6)
_refine_ls_extinction_method none
_refine_ls_goodness_of_fit_all 0.873
_refine_ls_goodness_of_fit_obs 0.936
_refine_ls_matrix_type full
_refine_ls_number_parameters 167
_refine_ls_number_reflns 5751
_refine_ls_number_restraints 1
_refine_ls_restrained_S_all 0.873
_refine_ls_restrained_S_obs 0.936
_refine_ls_R_factor_all 0.0645
_refine_ls_R_factor_obs 0.0528
_refine_ls_shift/esd_max -0.876
_refine_ls_shift/esd_mean 0.104
_refine_ls_structure_factor_coef Fsqd
_refine_ls_weighting_details 'w=1/[\s^2^(Fo^2^)+(0.0485P)^2^+0.0000P] where P=(Fo^2^+2Fc^2^)/3'
_refine_ls_weighting_scheme calc
_refine_ls_wR_factor_all 0.1074
_refine_ls_wR_factor_obs 0.1033
_reflns_number_observed 4636
_reflns_number_total 5751
_reflns_observed_criterion >2sigma(I)
_cod_data_source_file b007054hsup1.cif
_cod_data_source_block ICMM3
_cod_depositor_comments
;
The following automatic conversions were performed:

'_refine_ls_weighting_scheme' value 'calc
w=1/[\s^2^(Fo^2^)+(0.0485P)^2^+0.0000P] where P=(Fo^2^+2Fc^2^)/3' was
changed to 'calc'. New tag '_refine_ls_weighting_details' was
created. The value of the new tag was set to
'w=1/[\s^2^(Fo^2^)+(0.0485P)^2^+0.0000P] where P=(Fo^2^+2Fc^2^)/3'.

Automatic conversion script
Id: cif_fix_values 3143 2015-03-26 13:38:13Z robertas 
;
_cod_original_cell_volume 931.0(2)
_cod_database_code 7111115

loop_
_symmetry_equiv_pos_as_xyz
'x, y, z'
'-x, y+1/2, -z'

loop_
_atom_site_aniso_label
_atom_site_aniso_U_11
_atom_site_aniso_U_22
_atom_site_aniso_U_33
_atom_site_aniso_U_23
_atom_site_aniso_U_13
_atom_site_aniso_U_12
Ge1 0.0158(10) 0.0070(11) 0.0122(10) -0.0004(9) 0.0076(9) 0.0010(9)
Ge2 0.0138(11) 0.0106(13) 0.0160(11) -0.0009(10) 0.0087(10) -0.0011(10)
Ge3 0.0144(11) 0.0034(10) 0.0130(10) 0.0008(10) 0.0064(11) 0.0003(10)
Ge4 0.0145(11) 0.0102(13) 0.0115(10) 0.0000(9) 0.0052(9) -0.0009(9)
Ge5 0.0137(10) 0.0062(11) 0.0128(10) 0.0016(10) 0.0068(10) 0.0005(10)
Ge6 0.0121(10) 0.0117(12) 0.0091(10) 0.0004(10) 0.0043(9) 0.0011(10)
Ge7 0.0133(11) 0.0082(12) 0.0149(11) 0.0004(10) 0.0077(9) -0.0001(10)
Ge8 0.0132(11) 0.0091(12) 0.0133(10) -0.0007(10) 0.0081(10) -0.0006(10)

loop_
_atom_site_label
_atom_site_type_symbol
_atom_site_fract_x
_atom_site_fract_y
_atom_site_fract_z
_atom_site_U_iso_or_equiv
_atom_site_thermal_displace_type
_atom_site_occupancy
_atom_site_calc_flag
_atom_site_refinement_flags
Ge1 Ge 0.2697(4) 0.19245(11) 0.1460(3) 0.0113(4) Uani 1 d .
Ge2 Ge 0.6757(4) -0.16437(13) 0.2863(4) 0.0129(5) Uani 1 d .
Ge3 Ge 0.5187(5) -0.07631(9) -0.4467(4) 0.0105(4) Uani 1 d .
Ge4 Ge 0.3651(4) 0.18271(14) -0.1935(4) 0.0127(5) Uani 1 d .
Ge5 Ge 0.5173(5) 0.09546(9) -0.4409(4) 0.0108(4) Uani 1 d .
Ge6 Ge -0.0651(4) 0.17530(12) -0.2946(3) 0.0114(4) Uani 1 d .
Ge7 Ge 1.1188(4) -0.17254(12) 0.3898(4) 0.0119(5) Uani 1 d .
Ge8 Ge 0.7826(4) -0.15634(11) -0.0419(3) 0.0112(4) Uani 1 d .
O1 O 0.4478(20) 0.1692(8) 0.0684(22) 0.015(3) Uiso 1 d .
O2 O 0.6141(22) -0.1287(8) 0.0444(22) 0.014(3) Uiso 1 d .
O3 O 1.0486(20) -0.1349(7) 0.1449(22) 0.014(3) Uiso 1 d .
O4 O 0.0181(17) 0.1609(7) -0.0290(17) 0.007(2) Uiso 1 d .
O5 O 0.1216(22) 0.1450(7) -0.3568(23) 0.015(3) Uiso 1 d .
O6 O -0.2430(22) 0.1055(8) -0.4156(22) 0.017(3) Uiso 1 d .
O7 O 0.7240(22) -0.2202(8) -0.2271(24) 0.019(3) Uiso 1 d .
O8 O 0.4371(16) 0.0093(10) -0.5020(20) 0.016(3) Uiso 1 d .
O9 O 0.3159(20) 0.1408(7) -0.6404(20) 0.014(3) Uiso 1 d .
O10 O 1.3220(20) -0.1197(6) 0.5676(20) 0.011(2) Uiso 1 d .
O11 O -0.2309(20) 0.2448(8) -0.4429(22) 0.011(3) Uiso 1 d .
O12 O 0.7454(22) -0.0844(8) -0.2112(22) 0.015(3) Uiso 1 d .
O13 O 0.5397(24) -0.1030(8) -0.6547(23) 0.021(3) Uiso 1 d .
O14 O 0.4485(21) 0.2561(8) -0.2684(26) 0.019(3) Uiso 1 d .
O15 O 0.9375(22) -0.1534(9) 0.4727(23) 0.025(3) Uiso 1 d .
O16 O 0.5330(21) 0.1189(8) -0.2069(20) 0.017(3) Uiso 1 d .
O17 O 0.1604(25) 0.2551(13) -0.1586(28) 0.020(3) Uiso 1 d .
H17 H 0.0593(257) 0.2610(104) -0.1425(325) 0.000(43) Uiso 1 d .
N1 N 1.1919(32) -0.0873(10) -0.1209(29) 0.017(3) Uiso 1 d .
H1A H 1.0991(121) -0.1015(10) -0.2469(53) 0.025 Uiso 1 calc R
H1B H 1.1611(160) -0.1050(10) -0.0297(117) 0.025 Uiso 1 calc R
H1C H 1.3165(57) -0.1018(10) -0.0915(162) 0.025 Uiso 1 calc R
C1 C 1.1900(64) -0.0059(20) -0.1114(61) 0.053(7) Uiso 1 d .
H1D H 1.0519(76) 0.0108(21) -0.1972(187) 0.080 Uiso 1 calc R
H1E H 1.2774(202) 0.0129(20) -0.1593(238) 0.080 Uiso 1 calc R
H1F H 1.2397(227) 0.0087(20) 0.0282(67) 0.080 Uiso 1 calc R
C2 C -0.1231(59) 0.0281(21) 0.2250(62) 0.049(7) Uiso 1 d .
H2A H -0.0066(140) 0.0138(21) 0.2132(237) 0.073 Uiso 1 calc R
H2B H -0.2471(108) 0.0100(21) 0.1105(153) 0.073 Uiso 1 calc R
H2C H -0.1091(246) 0.0103(21) 0.3512(119) 0.073 Uiso 1 calc R
N2 N -0.1328(35) 0.1022(11) 0.2249(34) 0.023(4) Uiso 1 d .
H2D H -0.2453(100) 0.1154(11) 0.2278(183) 0.035 Uiso 1 calc R
H2E H -0.1378(182) 0.1187(11) 0.1116(90) 0.035 Uiso 1 calc R
H2F H -0.0216(92) 0.1188(11) 0.3355(100) 0.035 Uiso 1 calc R

loop_
_atom_type_symbol
_atom_type_description
_atom_type_scat_dispersion_real
_atom_type_scat_dispersion_imag
_atom_type_scat_source
O O 0.0106 0.0060 'International Tables Vol C Tables 4.2.6.8 and 6.1.1.4'
Ge Ge 0.1547 1.8001 'International Tables Vol C Tables 4.2.6.8 and 6.1.1.4'
C C 0.0033 0.0016 'International Tables Vol C Tables 4.2.6.8 and 6.1.1.4'
N N 0.0061 0.0033 'International Tables Vol C Tables 4.2.6.8 and 6.1.1.4'
H H 0.0000 0.0000 'International Tables Vol C Tables 4.2.6.8 and 6.1.1.4'

loop_
_geom_angle_atom_site_label_1
_geom_angle_atom_site_label_2
_geom_angle_atom_site_label_3
_geom_angle
_geom_angle_site_symmetry_1
_geom_angle_site_symmetry_3
O1 Ge1 O9 108.7(7) . 1_556
O1 Ge1 O4 111.7(6) . .
O9 Ge1 O4 97.7(6) 1_556 .
O1 Ge1 O7 117.3(7) . 2_655
O9 Ge1 O7 105.0(7) 1_556 2_655
O4 Ge1 O7 114.2(6) . 2_655
O1 Ge1 O17 76.1(7) . .
O9 Ge1 O17 171.9(6) 1_556 .
O4 Ge1 O17 74.3(6) . .
O7 Ge1 O17 77.7(8) 2_655 .
O13 Ge2 O2 96.5(7) 1_556 .
O13 Ge2 O14 104.4(7) 1_556 2_645
O2 Ge2 O14 113.6(7) . 2_645
O13 Ge2 O15 106.1(8) 1_556 .
O2 Ge2 O15 112.5(7) . .
O14 Ge2 O15 120.1(7) 2_645 .
O13 Ge3 O8 104.3(7) . .
O13 Ge3 O12 114.1(7) . .
O8 Ge3 O12 112.1(6) . .
O13 Ge3 O10 112.2(7) . 1_454
O8 Ge3 O10 105.0(5) . 1_454
O12 Ge3 O10 108.8(7) . 1_454
O14 Ge4 O1 119.7(7) . .
O14 Ge4 O5 121.3(7) . .
O1 Ge4 O5 112.3(6) . .
O14 Ge4 O16 99.0(6) . .
O1 Ge4 O16 95.5(7) . .
O5 Ge4 O16 101.2(6) . .
O14 Ge4 O17 85.0(7) . .
O1 Ge4 O17 80.5(6) . .
O5 Ge4 O17 78.3(7) . .
O16 Ge4 O17 175.4(7) . .
O14 Ge4 Ge6 118.8(5) . .
O1 Ge4 Ge6 90.5(4) . .
O5 Ge4 Ge6 34.6(4) . .
O16 Ge4 Ge6 131.8(5) . .
O17 Ge4 Ge6 46.4(6) . .
O6 Ge5 O8 109.9(6) 1_655 .
O6 Ge5 O9 116.7(6) 1_655 .
O8 Ge5 O9 102.2(6) . .
O6 Ge5 O16 108.4(7) 1_655 .
O8 Ge5 O16 110.3(7) . .
O9 Ge5 O16 109.1(6) . .
O5 Ge6 O11 118.4(6) . .
O5 Ge6 O6 96.2(7) . .
O11 Ge6 O6 97.6(6) . .
O5 Ge6 O4 111.1(6) . .
O11 Ge6 O4 123.9(6) . .
O6 Ge6 O4 101.9(6) . .
O5 Ge6 O17 79.6(7) . .
O11 Ge6 O17 84.3(7) . .
O6 Ge6 O17 175.8(7) . .
O4 Ge6 O17 80.0(6) . .
O5 Ge6 Ge4 34.3(5) . .
O11 Ge6 Ge4 117.4(4) . .
O6 Ge6 Ge4 128.0(5) . .
O4 Ge6 Ge4 89.6(4) . .
O17 Ge6 Ge4 48.0(6) . .
O11 Ge7 O10 102.3(6) 2_645 .
O11 Ge7 O3 117.5(6) 2_645 .
O10 Ge7 O3 104.2(6) . .
O11 Ge7 O15 118.0(7) 2_645 .
O10 Ge7 O15 98.0(6) . .
O3 Ge7 O15 112.9(7) . .
O11 Ge7 O17 77.6(7) 2_645 2_645
O10 Ge7 O17 177.8(6) . 2_645
O3 Ge7 O17 77.7(7) . 2_645
O15 Ge7 O17 80.1(6) . 2_645
O7 Ge8 O2 124.4(7) . .
O7 Ge8 O12 95.0(7) . .
O2 Ge8 O12 98.2(7) . .
O7 Ge8 O3 121.1(7) . .
O2 Ge8 O3 111.1(6) . .
O12 Ge8 O3 95.4(6) . .
O7 Ge8 O17 83.5(7) . 2_645
O2 Ge8 O17 84.8(7) . 2_645
O12 Ge8 O17 177.0(6) . 2_645
O3 Ge8 O17 83.3(6) . 2_645
Ge4 O1 Ge1 115.5(8) . .
Ge2 O2 Ge8 113.1(8) . .
Ge7 O3 Ge8 110.2(7) . .
Ge1 O4 Ge6 114.8(7) . .
Ge4 O5 Ge6 111.2(8) . .
Ge5 O6 Ge6 127.9(9) 1_455 .
Ge8 O7 Ge1 116.0(9) . 2_645
Ge3 O8 Ge5 143.5(7) . .
Ge5 O9 Ge1 139.0(8) . 1_554
Ge3 O10 Ge7 131.8(8) 1_656 .
Ge7 O11 Ge6 115.5(8) 2_655 .
Ge3 O12 Ge8 120.8(8) . .
Ge3 O13 Ge2 139.1(9) . 1_554
Ge4 O14 Ge2 117.6(8) . 2_655
Ge2 O15 Ge7 115.9(9) . .
Ge5 O16 Ge4 122.1(8) . .
Ge6 O17 Ge8 137.0(9) . 2_655
Ge6 O17 Ge4 85.6(9) . .
Ge8 O17 Ge4 132.6(8) 2_655 .
Ge6 O17 Ge1 84.6(7) . .
Ge8 O17 Ge1 82.7(6) 2_655 .
Ge4 O17 Ge1 82.4(7) . .
Ge6 O17 Ge7 82.6(6) . 2_655
Ge8 O17 Ge7 81.1(8) 2_655 2_655
Ge4 O17 Ge7 134.3(9) . 2_655
Ge1 O17 Ge7 139.6(8) . 2_655
Ge6 O17 H17 66.7(100) . .
Ge8 O17 H17 70.7(100) 2_655 .
Ge4 O17 H17 148.3(100) . .
Ge1 O17 H17 80.1(100) . .
Ge7 O17 H17 59.6(100) 2_655 .
C1 N1 H1A 110.6(16) . .
C1 N1 H1B 108.7(17) . .
H1A N1 H1B 109.45(9) . .
C1 N1 H1C 109.2(17) . .
H1A N1 H1C 109.5 . .
H1B N1 H1C 109.5 . .
N1 C1 H1D 108.9(16) . .
N1 C1 H1E 109.0(17) . .
H1D C1 H1E 109.4 . .
N1 C1 H1F 110.6(16) . .
H1D C1 H1F 109.37(8) . .
H1E C1 H1F 109.47(9) . .
N2 C2 H2A 109.7(17) . .
N2 C2 H2B 110.4(18) . .
H2A C2 H2B 109.5 . .
N2 C2 H2C 108.4(19) . .
H2A C2 H2C 109.45(6) . .
H2B C2 H2C 109.48(6) . .
C2 N2 H2D 109.6(17) . .
C2 N2 H2E 108.4(18) . .
H2D N2 H2E 109.5 . .

loop_
_geom_bond_atom_site_label_1
_geom_bond_atom_site_label_2
_geom_bond_distance
_geom_bond_site_symmetry_2
Ge1 O1 1.759(13) .
Ge1 O9 1.762(14) 1_556
Ge1 O4 1.780(11) .
Ge1 O7 1.77(2) 2_655
Ge1 O17 2.33(2) .
Ge2 O13 1.75(2) 1_556
Ge2 O2 1.769(15) .
Ge2 O14 1.75(2) 2_645
Ge2 O15 1.762(14) .
Ge3 O13 1.72(2) .
Ge3 O8 1.73(2) .
Ge3 O12 1.739(14) .
Ge3 O10 1.742(12) 1_454
Ge4 O14 1.74(2) .
Ge4 O1 1.757(14) .
Ge4 O5 1.765(15) .
Ge4 O16 1.792(15) .
Ge4 O17 2.18(2) .
Ge4 Ge6 2.923(3) .
Ge5 O6 1.719(14) 1_655
Ge5 O8 1.74(2) .
Ge5 O9 1.735(14) .
Ge5 O16 1.757(14) .
Ge6 O5 1.778(14) .
Ge6 O11 1.780(15) .
Ge6 O6 1.78(2) .
Ge6 O4 1.785(12) .
Ge6 O17 2.12(2) .
Ge7 O11 1.742(15) 2_645
Ge7 O10 1.757(13) .
Ge7 O3 1.789(14) .
Ge7 O15 1.79(2) .
Ge7 O17 2.38(2) 2_645
Ge8 O7 1.73(2) .
Ge8 O2 1.764(13) .
Ge8 O12 1.798(15) .
Ge8 O3 1.819(13) .
Ge8 O17 2.16(2) 2_645
O6 Ge5 1.720(14) 1_455
O7 Ge1 1.77(2) 2_645
O9 Ge1 1.762(14) 1_554
O10 Ge3 1.742(12) 1_656
O11 Ge7 1.742(15) 2_655
O13 Ge2 1.75(2) 1_554
O14 Ge2 1.75(2) 2_655
O17 Ge8 2.16(2) 2_655
O17 Ge7 2.38(2) 2_655
O17 H17 0.83(15) .
N1 C1 1.56(4) .
N1 H1A 0.89 .
N1 H1B 0.89 .
N1 H1C 0.89 .
C1 H1D 0.96 .
C1 H1E 0.96 .
C1 H1F 0.96 .
C2 N2 1.42(4) .
C2 H2A 0.96 .
C2 H2B 0.96 .
C2 H2C 0.96 .
N2 H2D 0.89 .
N2 H2E 0.89 .
